data_4337121
loop_
_publ_author_name
'Naglav, Dominik'
'Bl\"aser, Dieter'
'W\"olper, Christoph'
'Schulz, Stephan'

_publ_contact_author
;
         Prof. Dr. Schulz, Stephan
         Fachbereich Chemie der
         Universit\"at Duisburg-Essen
         Campus Essen, Universit\"atsstr. 7
         D-45141 Essen, Germany
;
_publ_section_title
;
 Synthesis and Characterization of Heteroleptic 1-Tris(pyrazolyl)borate
 Beryllium Complexes.
;
_journal_issue 2
_journal_name_full 'Inorganic chemistry'
_journal_page_first 1241
_journal_page_last 1249
_journal_paper_doi 10.1021/ic402895h
_journal_volume 53
_journal_year 2014
_chemical_formula_moiety '2(C9 H10 B Be F N6), C7 H8'
_chemical_formula_sum 'C25 H28 B2 Be2 F2 N12'
_chemical_formula_weight 574.23
_chemical_name_systematic
;
 ?
;
_space_group_crystal_system monoclinic
_space_group_IT_number 14
_space_group_name_Hall '-P 2ybc'
_space_group_name_H-M_alt 'P 1 21/c 1'
_symmetry_space_group_name_Hall '-P 2ybc'
_symmetry_space_group_name_H-M 'P 1 21/c 1'
_atom_sites_solution_hydrogens geom
_atom_sites_solution_primary direct
_atom_sites_solution_secondary difmap
_audit_creation_method SHELXL-2012
_cell_angle_alpha 90
_cell_angle_beta 104.383(2)
_cell_angle_gamma 90
_cell_formula_units_Z 2
_cell_length_a 7.9099(3)
_cell_length_b 12.7438(6)
_cell_length_c 14.6259(7)
_cell_measurement_reflns_used 10259
_cell_measurement_temperature 180(1)
_cell_measurement_theta_max 27.86
_cell_measurement_theta_min 2.15
_cell_volume 1428.11(11)
_computing_cell_refinement 'BRUKER D8 KAPPA APEX 2 Vers. 3.0-2009'
_computing_data_collection 'BRUKER D8 KAPPA APEX 2 Vers. 3.0-2009'
_computing_data_reduction 'BRUKER D8 KAPPA APEX 2 Vers. 3.0-2009'
_computing_molecular_graphics 'BRUKER AXS SHELXTL Vers. 2008/4'
_computing_publication_material 'SHELXL-2013 (Sheldrick, 2013)'
_computing_structure_refinement 'SHELXL-2013 (Sheldrick, 2013)'
_computing_structure_solution 'BRUKER D8 KAPPA APEX 2 Vers. 3.0-2009'
_diffrn_ambient_temperature 180(1)
_diffrn_detector_area_resol_mean 512
_diffrn_measured_fraction_theta_full 0.999
_diffrn_measured_fraction_theta_max 0.995
_diffrn_measurement_device_type
; 
 Bruker D8 KAPPA series II with APEX II area detector system
;
_diffrn_measurement_method
;
 Data collection strategy APEX 2/COSMO
;
_diffrn_radiation_monochromator 'Triumph Goebel mirror'
_diffrn_radiation_type MoK\a
_diffrn_radiation_wavelength 0.71073
_diffrn_reflns_av_R_equivalents 0.0261
_diffrn_reflns_av_unetI/netI 0.0166
_diffrn_reflns_Laue_measured_fraction_full 0.999
_diffrn_reflns_Laue_measured_fraction_max 0.995
_diffrn_reflns_limit_h_max 9
_diffrn_reflns_limit_h_min -10
_diffrn_reflns_limit_k_max 16
_diffrn_reflns_limit_k_min -16
_diffrn_reflns_limit_l_max 19
_diffrn_reflns_limit_l_min -18
_diffrn_reflns_number 22326
_diffrn_reflns_point_group_measured_fraction_full 0.999
_diffrn_reflns_point_group_measured_fraction_max 0.995
_diffrn_reflns_theta_full 25.242
_diffrn_reflns_theta_max 27.972
_diffrn_reflns_theta_min 2.149
_diffrn_source 'sealed X-RAY tube'
_exptl_absorpt_coefficient_mu 0.093
_exptl_absorpt_correction_T_max 0.75
_exptl_absorpt_correction_T_min 0.66
_exptl_absorpt_correction_type multi-scan
_exptl_absorpt_process_details
; 
 BRUKER AXS SMART APEX 2 Vers. 3.0-2009
 R.H. Blessing, Acta Cryst. (1995) A51 33-38 
;
_exptl_crystal_colour colourless
_exptl_crystal_density_diffrn 1.335
_exptl_crystal_description block
_exptl_crystal_F_000 596
_exptl_crystal_size_max 0.250
_exptl_crystal_size_mid 0.220
_exptl_crystal_size_min 0.170
_refine_diff_density_max 0.237
_refine_diff_density_min -0.177
_refine_diff_density_rms 0.037
_refine_ls_extinction_method none
_refine_ls_goodness_of_fit_ref 1.059
_refine_ls_hydrogen_treatment constr
_refine_ls_matrix_type full
_refine_ls_number_parameters 214
_refine_ls_number_reflns 3425
_refine_ls_number_restraints 0
_refine_ls_restrained_S_all 1.059
_refine_ls_R_factor_all 0.0468
_refine_ls_R_factor_gt 0.0368
_refine_ls_shift/su_max 0.001
_refine_ls_shift/su_mean 0.000
_refine_ls_structure_factor_coef Fsqd
_refine_ls_weighting_details
;
 w=1/[\s^2^(Fo^2^)+(0.0475P)^2^+0.4186P]
 where P=(Fo^2^+2Fc^2^)/3
;
_refine_ls_weighting_scheme calc
_refine_ls_wR_factor_gt 0.0958
_refine_ls_wR_factor_ref 0.1035
_reflns_Friedel_coverage 0.000
_reflns_number_gt 2836
_reflns_number_total 3425
_reflns_threshold_expression 'I > 2\s(I)'
_cod_data_source_file ic402895h_si_001.cif
_cod_data_source_block dnp_022m_newlabl
_cod_database_code 4337121
_shelx_space_group_comment
;
The symmetry employed for this shelxl refinement is uniquely defined
by the following loop, which should always be used as a source of
symmetry information in preference to the above space-group names.
They are only intended as comments.
;
_shelx_estimated_absorpt_t_min 0.977
_shelx_estimated_absorpt_t_max 0.984
_shelxl_version_number 2013-4

loop_
_space_group_symop_operation_xyz
'x, y, z'
'-x, y+1/2, -z+1/2'
'-x, -y, -z'
'x, -y-1/2, z-1/2'

loop_
_atom_site_label
_atom_site_type_symbol
_atom_site_fract_x
_atom_site_fract_y
_atom_site_fract_z
_atom_site_U_iso_or_equiv
_atom_site_adp_type
_atom_site_occupancy
_atom_site_site_symmetry_order
_atom_site_calc_flag
_atom_site_refinement_flags_posn
_atom_site_refinement_flags_adp
_atom_site_refinement_flags_occupancy
_atom_site_disorder_assembly
_atom_site_disorder_group
Be1 Be 0.80360(18) 0.59017(11) 0.12429(10) 0.0246(3) Uani 1 1 d . . . . .
B1 B 1.03319(18) 0.51486(11) 0.28748(9) 0.0313(3) Uani 1 1 d . . . . .
H1 H 1.1215 0.4903 0.3491 0.038 Uiso 1 1 d R U . . .
C13 C 0.93991(19) 0.67335(12) 0.38328(9) 0.0400(3) Uani 1 1 d . . . . .
H13 H 1.0107 0.6598 0.4448 0.048 Uiso 1 1 d R U . . .
C91 C 0.5329(3) 0.43712(14) 0.48266(16) 0.0320(5) Uani 0.5 1 d G . P A -1
C92 C 0.4163(3) 0.43109(14) 0.53967(16) 0.0390(9) Uani 0.5 1 d G . P A -1
H92 H 0.3767 0.3639 0.5556 0.047 Uiso 0.5 1 d R U P A -1
C93 C 0.3573(3) 0.5223(2) 0.57363(16) 0.0507(7) Uani 0.5 1 d G . P A -1
H93 H 0.2768 0.5181 0.6130 0.061 Uiso 0.5 1 d R U P A -1
C94 C 0.4147(4) 0.61957(15) 0.55059(19) 0.0579(14) Uani 0.5 1 d G . P A -1
H94 H 0.3739 0.6826 0.5740 0.069 Uiso 0.5 1 d R U P A -1
C95 C 0.5312(3) 0.62560(14) 0.49359(18) 0.0498(7) Uani 0.5 1 d G . P A -1
H95 H 0.5708 0.6928 0.4777 0.060 Uiso 0.5 1 d R U P A -1
C96 C 0.5903(3) 0.53438(19) 0.45962(14) 0.0363(9) Uani 0.5 1 d G . P A -1
H96 H 0.6707 0.5385 0.4203 0.044 Uiso 0.5 1 d R U P A -1
C97 C 0.5979(5) 0.3377(3) 0.4496(3) 0.0509(10) Uani 0.5 1 d . . P A -1
H97A H 0.5684 0.3368 0.3819 0.076 Uiso 0.5 1 d R U P A -1
H97B H 0.7224 0.3335 0.4731 0.076 Uiso 0.5 1 d R U P A -1
H97C H 0.5444 0.2789 0.4724 0.076 Uiso 0.5 1 d R U P A -1
N21 N 0.76905(12) 0.46392(8) 0.16301(7) 0.0270(2) Uani 1 1 d . . . . .
C21 C 0.65821(16) 0.38380(9) 0.13795(9) 0.0308(3) Uani 1 1 d . . . . .
H21 H 0.5613 0.3828 0.0844 0.037 Uiso 1 1 d R U . . .
N22 N 0.88939(13) 0.43463(8) 0.24324(7) 0.0289(2) Uani 1 1 d . . . . .
C22 C 0.70690(18) 0.30174(10) 0.20189(10) 0.0385(3) Uani 1 1 d . . . . .
H22 H 0.6509 0.2357 0.2011 0.046 Uiso 1 1 d R U . . .
N31 N 1.02613(12) 0.58072(8) 0.12625(7) 0.0263(2) Uani 1 1 d . . . . .
C31 C 1.13313(15) 0.59910(9) 0.07046(9) 0.0298(3) Uani 1 1 d . . . . .
H31 H 1.0982 0.6259 0.0080 0.036 Uiso 1 1 d R U . . .
C23 C 0.85323(17) 0.33671(10) 0.26692(9) 0.0350(3) Uani 1 1 d . . . . .
H23 H 0.9180 0.2981 0.3196 0.042 Uiso 1 1 d R U . . .
N32 N 1.12660(12) 0.54305(8) 0.20946(7) 0.0285(2) Uani 1 1 d . . . . .
C33 C 1.29378(15) 0.53848(10) 0.20421(9) 0.0333(3) Uani 1 1 d . . . . .
H33 H 1.3896 0.5153 0.2530 0.040 Uiso 1 1 d R U . . .
C32 C 1.30369(16) 0.57373(10) 0.11709(10) 0.0354(3) Uani 1 1 d . . . . .
H32 H 1.4052 0.5790 0.0937 0.043 Uiso 1 1 d R U . . .
N12 N 0.93718(14) 0.61595(8) 0.30574(7) 0.0315(2) Uani 1 1 d . . . . .
C12 C 0.82376(19) 0.75512(11) 0.35884(10) 0.0425(3) Uani 1 1 d . . . . .
H12 H 0.7978 0.8080 0.3990 0.051 Uiso 1 1 d R U . . .
N11 N 0.82064(13) 0.65899(8) 0.23040(7) 0.0286(2) Uani 1 1 d . . . . .
C11 C 0.75242(17) 0.74308(10) 0.26268(10) 0.0352(3) Uani 1 1 d . . . . .
H11 H 0.6675 0.7882 0.2250 0.042 Uiso 1 1 d R U . . .
F1 F 0.68341(9) 0.63064(5) 0.03984(5) 0.03159(18) Uani 1 1 d . . . . .

loop_
_atom_site_aniso_label
_atom_site_aniso_U_11
_atom_site_aniso_U_22
_atom_site_aniso_U_33
_atom_site_aniso_U_23
_atom_site_aniso_U_13
_atom_site_aniso_U_12
Be1 0.0240(7) 0.0228(7) 0.0268(7) -0.0001(5) 0.0057(5) 0.0003(5)
B1 0.0312(7) 0.0343(7) 0.0260(6) 0.0022(5) 0.0026(5) 0.0038(5)
C13 0.0434(7) 0.0475(8) 0.0300(6) -0.0111(5) 0.0111(5) -0.0084(6)
C91 0.0271(12) 0.0376(14) 0.0291(12) -0.0019(10) 0.0025(9) -0.0028(10)
C92 0.0402(18) 0.037(2) 0.0410(18) 0.0056(13) 0.0116(14) 0.0010(13)
C93 0.0482(17) 0.061(2) 0.0462(17) -0.0020(15) 0.0181(14) 0.0093(15)
C94 0.057(2) 0.050(3) 0.055(2) -0.011(2) -0.0082(17) 0.015(2)
C95 0.0531(19) 0.0367(16) 0.0530(18) 0.0049(14) 0.0008(15) -0.0083(14)
C96 0.0357(17) 0.037(2) 0.0357(17) 0.0076(13) 0.0076(13) -0.0098(13)
C97 0.0405(18) 0.053(3) 0.061(2) -0.0109(19) 0.0149(16) -0.0031(17)
N21 0.0275(5) 0.0249(5) 0.0277(5) 0.0013(4) 0.0052(4) 0.0001(4)
C21 0.0292(6) 0.0259(6) 0.0392(6) -0.0027(5) 0.0120(5) -0.0016(4)
N22 0.0313(5) 0.0268(5) 0.0284(5) 0.0050(4) 0.0072(4) 0.0052(4)
C22 0.0409(7) 0.0245(6) 0.0540(8) 0.0044(5) 0.0193(6) -0.0015(5)
N31 0.0250(5) 0.0257(5) 0.0270(5) -0.0012(4) 0.0046(4) 0.0007(4)
C31 0.0314(6) 0.0261(6) 0.0342(6) -0.0036(5) 0.0124(5) -0.0009(4)
C23 0.0420(7) 0.0283(6) 0.0392(7) 0.0103(5) 0.0186(5) 0.0100(5)
N32 0.0235(5) 0.0300(5) 0.0296(5) -0.0017(4) 0.0022(4) 0.0020(4)
C33 0.0215(5) 0.0304(6) 0.0448(7) -0.0072(5) 0.0020(5) 0.0026(4)
C32 0.0279(6) 0.0333(6) 0.0476(7) -0.0060(5) 0.0141(5) 0.0000(5)
N12 0.0335(5) 0.0346(6) 0.0257(5) -0.0039(4) 0.0060(4) -0.0011(4)
C12 0.0452(8) 0.0411(7) 0.0463(8) -0.0177(6) 0.0210(6) -0.0068(6)
N11 0.0275(5) 0.0270(5) 0.0315(5) -0.0027(4) 0.0076(4) 0.0007(4)
C11 0.0325(6) 0.0300(6) 0.0466(7) -0.0071(5) 0.0163(5) -0.0008(5)
F1 0.0286(4) 0.0328(4) 0.0310(4) 0.0054(3) 0.0030(3) 0.0040(3)

loop_
_atom_type_symbol
_atom_type_description
_atom_type_scat_dispersion_real
_atom_type_scat_dispersion_imag
_atom_type_scat_source
C C 0.0033 0.0016 'International Tables Vol C Tables 4.2.6.8 and 6.1.1.4'
H H 0.0000 0.0000 'International Tables Vol C Tables 4.2.6.8 and 6.1.1.4'
N N 0.0061 0.0033 'International Tables Vol C Tables 4.2.6.8 and 6.1.1.4'
Be Be 0.0005 0.0002 'International Tables Vol C Tables 4.2.6.8 and 6.1.1.4'
B B 0.0013 0.0007 'International Tables Vol C Tables 4.2.6.8 and 6.1.1.4'
F F 0.0171 0.0103 'International Tables Vol C Tables 4.2.6.8 and 6.1.1.4'

loop_
_geom_angle_atom_site_label_1
_geom_angle_atom_site_label_2
_geom_angle_atom_site_label_3
_geom_angle
F1 Be1 N21 118.67(10)
F1 Be1 N31 118.64(10)
N21 Be1 N31 99.68(8)
F1 Be1 N11 117.62(10)
N21 Be1 N11 99.03(8)
N31 Be1 N11 99.37(8)
N22 B1 N32 106.33(9)
N22 B1 N12 106.28(10)
N32 B1 N12 106.13(10)
N12 C13 C12 108.83(12)
C92 C91 C96 120.0
C92 C91 C97 118.7(2)
C96 C91 C97 121.2(2)
C91 C92 C93 120.0
C94 C93 C92 120.0
C95 C94 C93 120.0
C94 C95 C96 120.0
C95 C96 C91 120.0
C21 N21 N22 107.24(10)
C21 N21 Be1 139.32(10)
N22 N21 Be1 113.43(9)
N21 C21 C22 109.67(11)
C23 N22 N21 109.10(10)
C23 N22 B1 133.40(10)
N21 N22 B1 117.49(9)
C23 C22 C21 105.41(11)
C31 N31 N32 106.85(9)
C31 N31 Be1 139.72(10)
N32 N31 Be1 113.43(9)
N31 C31 C32 110.17(11)
N22 C23 C22 108.58(11)
C33 N32 N31 109.11(10)
C33 N32 B1 133.49(10)
N31 N32 B1 117.40(9)
N32 C33 C32 108.83(11)
C33 C32 C31 105.04(11)
C13 N12 N11 109.18(11)
C13 N12 B1 133.66(11)
N11 N12 B1 117.14(9)
C13 C12 C11 104.87(11)
C11 N11 N12 106.74(10)
C11 N11 Be1 139.64(10)
N12 N11 Be1 113.62(9)
N11 C11 C12 110.38(12)

loop_
_geom_bond_atom_site_label_1
_geom_bond_atom_site_label_2
_geom_bond_distance
Be1 F1 1.4533(15)
Be1 N21 1.7495(17)
Be1 N31 1.7574(17)
Be1 N11 1.7584(17)
B1 N22 1.5467(17)
B1 N32 1.5479(17)
B1 N12 1.5519(17)
C13 N12 1.3452(16)
C13 C12 1.376(2)
C91 C92 1.3900
C91 C96 1.3900
C91 C97 1.492(4)
C92 C93 1.3900
C93 C94 1.3900
C94 C95 1.3900
C95 C96 1.3900
N21 C21 1.3363(15)
N21 N22 1.3665(13)
C21 C22 1.3919(18)
N22 C23 1.3446(16)
C22 C23 1.377(2)
N31 C31 1.3343(15)
N31 N32 1.3648(13)
C31 C32 1.3902(18)
N32 C33 1.3448(15)
C33 C32 1.372(2)
N12 N11 1.3639(14)
C12 C11 1.3877(19)
N11 C11 1.3375(15)
